data_4306803
loop_
_publ_author_name
'Cristina Tejel'
'Miguel A. Ciriano'
'Sonia Jim\'enez'
'Vincenzo Passarelli'
'Jos\'e A. L\'opez'

_publ_contact_author
;
  Dr. Jos\'e A. L\'opez
  Departamento de Qu\'imica Inorg\'anica - I.C.M.A.
  Facultad de Ciencias
  Universidad de Zaragoza
  50009 Zaragoza, Spain
;
_publ_contact_author_email lopez@unizar.es
_publ_section_title
;
Formation of a Bridging-Imido d6 Rhodium Compound by Nitrene Capture.
Insertion and Cycloaddition Reactions
;
_journal_name_full 'Inorganic Chemistry'
_journal_page_first 10220
_journal_page_last 10222
_journal_paper_doi 10.1021/ic801703d
_journal_volume 47
_journal_year 2008
_chemical_formula_moiety 'C23 H22 F5 N4 O2 Rh S, 0.5(C H Cl3)'
_chemical_formula_sum 'C23.5 H22.5 Cl1.5 F5 N4 O2 Rh S'
_chemical_formula_weight 676.10
_chemical_name_systematic
;
 ?
;
_space_group_IT_number 14
_symmetry_cell_setting monoclinic
_symmetry_space_group_name_Hall '-P 2yn'
_symmetry_space_group_name_H-M 'P 1 21/n 1'
_atom_sites_solution_hydrogens geom
_atom_sites_solution_primary heavy
_atom_sites_solution_secondary difmap
_audit_creation_method SHELXL-97
_cell_angle_alpha 90.00
_cell_angle_beta 97.2630(10)
_cell_angle_gamma 90.00
_cell_formula_units_Z 8
_cell_length_a 14.9461(7)
_cell_length_b 17.8646(8)
_cell_length_c 19.7834(9)
_cell_measurement_reflns_used 9923
_cell_measurement_temperature 100(2)
_cell_measurement_theta_max 28.28
_cell_measurement_theta_min 2.28
_cell_volume 5239.9(4)
_computing_cell_refinement 'SAINT+ v. 6.45 (Bruker AXS, 2003)'
_computing_data_collection 'SMART v. 5.611 (Bruker AXS, 2000)'
_computing_data_reduction 'SAINT+ v. 6.45 (Bruker AXS, 2003)'
_computing_molecular_graphics
;
ORTEP3 for Windows - L. J. Farrugia, 
J. Appl. Crystallogr. 1997, 30, 565.
;
_computing_structure_refinement
;
SHELX97 - Programs for Crystal Structure Analysis (Release 97-2). 
G. M. Sheldrick, Institut fur Anorganische Chemie der Universitat, 
Tammanstrasse 4, D-3400 Gottingen, Germany, 1998.
;
_computing_structure_solution
;
SHELX97 - Programs for Crystal Structure Analysis (Release 97-2). 
G. M. Sheldrick, Institut fur Anorganische Chemie der Universitat, 
Tammanstrasse 4, D-3400 Gottingen, Germany, 1998.
;
_diffrn_ambient_temperature 100(2)
_diffrn_detector_area_resol_mean 8.26
_diffrn_measured_fraction_theta_full 1.000
_diffrn_measured_fraction_theta_max 1.000
_diffrn_measurement_device_type 'Bruker SMART APEX CCD system'
_diffrn_measurement_method '\W rotations with narrow frames'
_diffrn_radiation_monochromator graphite
_diffrn_radiation_source 'normal-focus sealed tube'
_diffrn_radiation_type MoK\a
_diffrn_radiation_wavelength 0.71073
_diffrn_reflns_av_R_equivalents 0.0289
_diffrn_reflns_av_sigmaI/netI 0.0211
_diffrn_reflns_limit_h_max 18
_diffrn_reflns_limit_h_min -18
_diffrn_reflns_limit_k_max 22
_diffrn_reflns_limit_k_min -22
_diffrn_reflns_limit_l_max 24
_diffrn_reflns_limit_l_min -24
_diffrn_reflns_number 56854
_diffrn_reflns_theta_full 26.00
_diffrn_reflns_theta_max 26.00
_diffrn_reflns_theta_min 1.54
_diffrn_standards_decay_% 0
_exptl_absorpt_coefficient_mu 0.950
_exptl_absorpt_correction_T_max 0.8551
_exptl_absorpt_correction_T_min 0.7574
_exptl_absorpt_correction_type multi-scan
_exptl_absorpt_process_details
; 
  SADABS: Area-Detector Absorption Correction.  v. 2.10 Bruker-AXS 
;
_exptl_crystal_colour red
_exptl_crystal_density_diffrn 1.714
_exptl_crystal_density_method 'not measured'
_exptl_crystal_description 'irregular block'
_exptl_crystal_F_000 2712
_exptl_crystal_size_max 0.24
_exptl_crystal_size_mid 0.18
_exptl_crystal_size_min 0.17
_refine_diff_density_max 1.612
_refine_diff_density_min -1.949
_refine_diff_density_rms 0.118
_refine_ls_extinction_method none
_refine_ls_goodness_of_fit_ref 1.078
_refine_ls_hydrogen_treatment constr
_refine_ls_matrix_type full
_refine_ls_number_parameters 702
_refine_ls_number_reflns 10308
_refine_ls_number_restraints 73
_refine_ls_restrained_S_all 1.118
_refine_ls_R_factor_all 0.0540
_refine_ls_R_factor_gt 0.0496
_refine_ls_shift/su_max 0.001
_refine_ls_shift/su_mean 0.000
_refine_ls_structure_factor_coef Fsqd
_refine_ls_weighting_details 'calc w=1/[\s^2^(Fo^2^)+(0.0595P)^2^+19.0452P] where P=(Fo^2^+2Fc^2^)/3'
_refine_ls_weighting_scheme calc
_refine_ls_wR_factor_gt 0.1243
_refine_ls_wR_factor_ref 0.1275
_reflns_number_gt 9439
_reflns_number_total 10308
_reflns_threshold_expression >2sigma(I)
_cod_data_source_file ic801703d_si_003_1.cif
_cod_data_source_block cta89as
_cod_depositor_comments
;
The following automatic conversions were performed:
'_symmetry_cell_setting' value 'Monoclinic' changed to 'monoclinic'
according to '/home/saulius/struct/CIF-dictionaries/cif_core.dic'
dictionary named 'cif_core.dic' version 2.4.1 from 2010-06-29.

Automatic conversion script
Id: cif_fix_enum 1527 2010-12-29 10:47:43Z saulius 
;
_cod_original_formula_sum 'C23.50 H22.50 Cl1.50 F5 N4 O2 Rh S'
_cod_database_code 4306803

loop_
_symmetry_equiv_pos_as_xyz
'x, y, z'
'-x+1/2, y+1/2, -z+1/2'
'-x, -y, -z'
'x-1/2, -y-1/2, z-1/2'

loop_
_atom_site_label
_atom_site_type_symbol
_atom_site_fract_x
_atom_site_fract_y
_atom_site_fract_z
_atom_site_U_iso_or_equiv
_atom_site_adp_type
_atom_site_occupancy
_atom_site_symmetry_multiplicity
_atom_site_calc_flag
_atom_site_refinement_flags
_atom_site_disorder_assembly
_atom_site_disorder_group
Rh1 Rh 0.28489(2) 0.204863(17) 0.289299(15) 0.02207(10) Uani 1 1 d . . .
S1 S 0.18881(8) 0.22721(6) 0.12738(5) 0.0300(2) Uani 1 1 d . . .
F2 F 0.4586(2) 0.0568(2) 0.3317(2) 0.0672(11) Uani 1 1 d . . .
F3 F 0.5060(2) -0.0428(2) 0.4323(2) 0.0706(11) Uani 1 1 d . . .
F4 F 0.3775(2) -0.10581(18) 0.49935(16) 0.0530(8) Uani 1 1 d . . .
F5 F 0.2019(2) -0.0686(2) 0.46506(17) 0.0575(9) Uani 1 1 d . . .
F6 F 0.1532(2) 0.02750(18) 0.36226(16) 0.0477(8) Uani 1 1 d . . .
O1 O 0.2028(3) 0.30412(18) 0.14671(16) 0.0378(8) Uani 1 1 d . . .
O2 O 0.0993(2) 0.2028(2) 0.10286(17) 0.0409(8) Uani 1 1 d . . .
N1 N 0.2793(3) 0.09507(19) 0.28858(17) 0.0277(8) Uani 1 1 d . . .
N2 N 0.2403(3) 0.0588(2) 0.23063(19) 0.0338(9) Uani 1 1 d . . .
N3 N 0.2143(3) 0.1024(2) 0.18170(19) 0.0331(9) Uani 1 1 d . . .
N4 N 0.2292(3) 0.1774(2) 0.19627(17) 0.0270(8) Uani 1 1 d . . .
C1 C 0.3042(3) 0.0430(2) 0.3418(2) 0.0302(10) Uani 1 1 d . . .
C2 C 0.3937(4) 0.0244(3) 0.3619(3) 0.0411(12) Uani 1 1 d . . .
C3 C 0.4190(4) -0.0257(3) 0.4144(3) 0.0449(12) Uani 1 1 d . . .
C4 C 0.3537(4) -0.0576(3) 0.4484(3) 0.0408(12) Uani 1 1 d . . .
C5 C 0.2648(4) -0.0388(3) 0.4307(2) 0.0378(11) Uani 1 1 d . . .
C6 C 0.2412(3) 0.0107(3) 0.3779(2) 0.0328(10) Uani 1 1 d . . .
C7 C 0.2601(3) 0.2046(2) 0.0659(2) 0.0298(9) Uani 1 1 d . . .
C8 C 0.2363(3) 0.1473(3) 0.0193(2) 0.0312(10) Uani 1 1 d . . .
H8 H 0.1809 0.1213 0.0195 0.037 Uiso 1 1 calc R . .
C9 C 0.2941(4) 0.1287(3) -0.0269(2) 0.0351(11) Uani 1 1 d . . .
H9 H 0.2776 0.0902 -0.0592 0.042 Uiso 1 1 calc R . .
C10 C 0.3768(4) 0.1653(3) -0.0274(2) 0.0383(11) Uani 1 1 d . . .
C11 C 0.3994(4) 0.2216(3) 0.0202(3) 0.0418(12) Uani 1 1 d . . .
H11 H 0.4555 0.2468 0.0208 0.050 Uiso 1 1 calc R . .
C12 C 0.3418(4) 0.2414(3) 0.0665(2) 0.0374(11) Uani 1 1 d . . .
H12 H 0.3582 0.2802 0.0986 0.045 Uiso 1 1 calc R . .
C13 C 0.4408(4) 0.1430(4) -0.0767(3) 0.0526(14) Uani 1 1 d . . .
H13A H 0.4120 0.1054 -0.1083 0.079 Uiso 1 1 calc R . .
H13B H 0.4957 0.1219 -0.0515 0.079 Uiso 1 1 calc R . .
H13C H 0.4563 0.1871 -0.1023 0.079 Uiso 1 1 calc R . .
C14 C 0.3935(3) 0.2703(3) 0.3413(2) 0.0328(10) Uani 1 1 d . . .
C15 C 0.3450(4) 0.2357(3) 0.3907(2) 0.0349(11) Uani 1 1 d . . .
C16 C 0.2552(3) 0.2620(3) 0.3786(2) 0.0327(10) Uani 1 1 d . . .
C17 C 0.2487(3) 0.3153(2) 0.3234(2) 0.0281(9) Uani 1 1 d . . .
C18 C 0.3335(3) 0.3201(2) 0.3004(2) 0.0273(9) Uani 1 1 d . . .
C19 C 0.4908(4) 0.2590(3) 0.3365(3) 0.0532(15) Uani 1 1 d . . .
H19A H 0.5266 0.2896 0.3711 0.080 Uiso 1 1 calc R . .
H19B H 0.5040 0.2740 0.2911 0.080 Uiso 1 1 calc R . .
H19C H 0.5062 0.2061 0.3442 0.080 Uiso 1 1 calc R . .
C20 C 0.3840(5) 0.1842(3) 0.4465(3) 0.0612(19) Uani 1 1 d . . .
H20A H 0.4040 0.2133 0.4876 0.092 Uiso 1 1 calc R . .
H20B H 0.4356 0.1573 0.4321 0.092 Uiso 1 1 calc R . .
H20C H 0.3380 0.1480 0.4563 0.092 Uiso 1 1 calc R . .
C21 C 0.1805(4) 0.2400(4) 0.4186(3) 0.0547(16) Uani 1 1 d . . .
H21A H 0.1938 0.1909 0.4396 0.082 Uiso 1 1 calc R . .
H21B H 0.1235 0.2374 0.3881 0.082 Uiso 1 1 calc R . .
H21C H 0.1753 0.2772 0.4543 0.082 Uiso 1 1 calc R . .
C22 C 0.1674(4) 0.3615(3) 0.2990(3) 0.0424(12) Uani 1 1 d . . .
H22A H 0.1722 0.4103 0.3218 0.064 Uiso 1 1 calc R . .
H22B H 0.1130 0.3357 0.3098 0.064 Uiso 1 1 calc R . .
H22C H 0.1637 0.3686 0.2496 0.064 Uiso 1 1 calc R . .
C23 C 0.3585(4) 0.3720(3) 0.2466(2) 0.0388(12) Uani 1 1 d . . .
H23A H 0.3071 0.3778 0.2110 0.058 Uiso 1 1 calc R . .
H23B H 0.4100 0.3513 0.2266 0.058 Uiso 1 1 calc R . .
H23C H 0.3750 0.4209 0.2669 0.058 Uiso 1 1 calc R . .
Rh51 Rh 0.82049(2) 0.133421(17) 0.240463(16) 0.02202(10) Uani 1 1 d . . .
S51 S 0.73481(8) 0.14780(6) 0.07643(6) 0.0316(3) Uani 1 1 d . . .
F52 F 0.9660(2) -0.0413(2) 0.27392(17) 0.0589(10) Uani 1 1 d . . .
F53 F 1.0146(3) -0.1241(3) 0.3863(2) 0.0788(13) Uani 1 1 d . . .
F54 F 0.8989(3) -0.1458(2) 0.47763(16) 0.0611(10) Uani 1 1 d . . .
F55 F 0.7317(3) -0.0833(2) 0.45666(17) 0.0638(10) Uani 1 1 d . . .
F56 F 0.6819(2) -0.00047(19) 0.34400(18) 0.0554(9) Uani 1 1 d . . .
O51 O 0.7521(2) 0.22517(18) 0.09274(16) 0.0358(8) Uani 1 1 d . . .
O52 O 0.6459(2) 0.1257(2) 0.04723(18) 0.0441(9) Uani 1 1 d . . .
N51 N 0.8001(2) 0.02613(19) 0.24688(17) 0.0245(7) Uani 1 1 d . . .
N52 N 0.7639(3) -0.0136(2) 0.19096(18) 0.0305(8) Uani 1 1 d . . .
N53 N 0.7443(3) 0.0265(2) 0.13844(18) 0.0322(9) Uani 1 1 d . . .
N54 N 0.7637(3) 0.1012(2) 0.14921(17) 0.0269(8) Uani 1 1 d . . .
C51 C 0.8226(3) -0.0196(2) 0.3050(2) 0.0253(9) Uani 1 1 d . . .
C52 C 0.9069(3) -0.0518(3) 0.3177(2) 0.0353(10) Uani 1 1 d . . .
C53 C 0.9321(4) -0.0944(3) 0.3754(3) 0.0442(13) Uani 1 1 d . . .
C54 C 0.8735(4) -0.1050(3) 0.4217(2) 0.0423(12) Uani 1 1 d . . .
C55 C 0.7897(4) -0.0734(3) 0.4112(2) 0.0406(12) Uani 1 1 d . . .
C56 C 0.7638(3) -0.0308(3) 0.3527(2) 0.0347(10) Uani 1 1 d . . .
C57 C 0.8117(3) 0.1165(2) 0.0222(2) 0.0307(10) Uani 1 1 d . . .
C58 C 0.7844(4) 0.0644(3) -0.0284(2) 0.0392(12) Uani 1 1 d . . .
H58 H 0.7241 0.0466 -0.0348 0.047 Uiso 1 1 calc R . .
C59 C 0.8464(4) 0.0391(3) -0.0690(2) 0.0440(14) Uani 1 1 d . . .
H59 H 0.8278 0.0035 -0.1036 0.053 Uiso 1 1 calc R . .
C60 C 0.9351(4) 0.0638(3) -0.0610(2) 0.0408(13) Uani 1 1 d . . .
C61 C 0.9609(4) 0.1157(3) -0.0095(2) 0.0380(11) Uani 1 1 d . . .
H61 H 1.0213 0.1334 -0.0030 0.046 Uiso 1 1 calc R . .
C62 C 0.9005(3) 0.1418(3) 0.0320(2) 0.0316(10) Uani 1 1 d . . .
H62 H 0.9193 0.1769 0.0671 0.038 Uiso 1 1 calc R . .
C63 C 1.0028(5) 0.0349(3) -0.1049(3) 0.0538(16) Uani 1 1 d . . .
H63A H 0.9777 -0.0086 -0.1309 0.081 Uiso 1 1 calc R . .
H63B H 1.0581 0.0203 -0.0760 0.081 Uiso 1 1 calc R . .
H63C H 1.0167 0.0743 -0.1365 0.081 Uiso 1 1 calc R . .
C64 C 0.9409(3) 0.1906(2) 0.2801(2) 0.0302(10) Uani 1 1 d . . .
C65 C 0.8975(3) 0.1651(2) 0.3363(2) 0.0273(9) Uani 1 1 d . . .
C66 C 0.8098(3) 0.1989(2) 0.3300(2) 0.0290(9) Uani 1 1 d . . .
C67 C 0.8020(3) 0.2480(2) 0.2716(2) 0.0316(10) Uani 1 1 d . . .
C68 C 0.8834(3) 0.2447(2) 0.2423(2) 0.0335(10) Uani 1 1 d . . .
C69 C 1.0313(3) 0.1670(3) 0.2636(3) 0.0412(12) Uani 1 1 d . . .
H69A H 1.0302 0.1640 0.2140 0.062 Uiso 1 1 calc R . .
H69B H 1.0464 0.1178 0.2838 0.062 Uiso 1 1 calc R . .
H69C H 1.0767 0.2036 0.2821 0.062 Uiso 1 1 calc R . .
C70 C 0.9374(3) 0.1161(3) 0.3933(2) 0.0347(10) Uani 1 1 d . . .
H70A H 0.9662 0.1472 0.4307 0.052 Uiso 1 1 calc R . .
H70B H 0.9825 0.0830 0.3771 0.052 Uiso 1 1 calc R . .
H70C H 0.8897 0.0858 0.4095 0.052 Uiso 1 1 calc R . .
C71 C 0.7391(3) 0.1875(3) 0.3766(2) 0.0365(11) Uani 1 1 d . . .
H71A H 0.7539 0.1430 0.4048 0.055 Uiso 1 1 calc R . .
H71B H 0.6802 0.1806 0.3493 0.055 Uiso 1 1 calc R . .
H71C H 0.7370 0.2314 0.4060 0.055 Uiso 1 1 calc R . .
C72 C 0.7224(4) 0.2966(3) 0.2495(3) 0.0410(12) Uani 1 1 d . . .
H72A H 0.7299 0.3448 0.2731 0.061 Uiso 1 1 calc R . .
H72B H 0.6675 0.2721 0.2606 0.061 Uiso 1 1 calc R . .
H72C H 0.7177 0.3048 0.2002 0.061 Uiso 1 1 calc R . .
C73 C 0.9105(4) 0.2928(3) 0.1862(3) 0.0417(12) Uani 1 1 d . . .
H73A H 0.8576 0.3032 0.1530 0.062 Uiso 1 1 calc R . .
H73B H 0.9561 0.2667 0.1636 0.062 Uiso 1 1 calc R . .
H73C H 0.9356 0.3400 0.2054 0.062 Uiso 1 1 calc R . .
C30A C 0.5262(6) 0.0576(4) 0.1561(5) 0.0481(18) Uiso 0.491(3) 1 d PD A 1
Cl1A Cl 0.4117(3) 0.0477(2) 0.1215(3) 0.0596(4) Uiso 0.491(3) 1 d PD A 1
Cl2A Cl 0.5456(3) -0.0163(3) 0.2167(2) 0.0596(4) Uiso 0.491(3) 1 d PD A 1
Cl3A Cl 0.5411(3) 0.1442(2) 0.2000(2) 0.0596(4) Uiso 0.491(3) 1 d PD A 1
C30B C 0.5187(7) 0.0854(5) 0.1450(7) 0.0481(18) Uiso 0.214(3) 1 d PD B 2
Cl1B Cl 0.4037(5) 0.0599(5) 0.1415(4) 0.0596(4) Uiso 0.214(3) 1 d PD B 2
Cl2B Cl 0.5740(5) 0.0290(4) 0.2111(4) 0.0596(4) Uiso 0.214(3) 1 d PD B 2
Cl3B Cl 0.5322(5) 0.1787(4) 0.1746(4) 0.0596(4) Uiso 0.214(3) 1 d PD B 2
C30C C 0.5183(10) 0.0524(5) 0.1592(6) 0.0481(18) Uiso 0.295(4) 1 d PD C 3
Cl1C Cl 0.4262(4) 0.0354(3) 0.0955(4) 0.0596(4) Uiso 0.295(4) 1 d PD C 3
Cl2C Cl 0.5256(5) -0.0236(4) 0.2177(4) 0.0596(4) Uiso 0.295(4) 1 d PD C 3
Cl3C Cl 0.5105(5) 0.1432(4) 0.1944(3) 0.0596(4) Uiso 0.295(4) 1 d PD C 3

loop_
_atom_site_aniso_label
_atom_site_aniso_U_11
_atom_site_aniso_U_22
_atom_site_aniso_U_33
_atom_site_aniso_U_23
_atom_site_aniso_U_13
_atom_site_aniso_U_12
Rh1 0.03083(18) 0.01940(17) 0.01626(16) -0.00319(11) 0.00406(12) -0.00496(12)
S1 0.0416(6) 0.0282(5) 0.0192(5) -0.0020(4) -0.0005(4) -0.0047(5)
F2 0.050(2) 0.083(3) 0.074(2) 0.039(2) 0.0261(18) 0.0109(18)
F3 0.050(2) 0.084(3) 0.078(3) 0.036(2) 0.0070(18) 0.0203(19)
F4 0.071(2) 0.0445(18) 0.0416(17) 0.0195(14) -0.0012(15) 0.0037(16)
F5 0.060(2) 0.061(2) 0.053(2) 0.0296(17) 0.0123(16) -0.0097(17)
F6 0.0419(17) 0.0511(18) 0.0503(18) 0.0203(15) 0.0068(14) -0.0029(14)
O1 0.061(2) 0.0265(16) 0.0245(16) -0.0019(13) -0.0015(15) 0.0023(15)
O2 0.042(2) 0.051(2) 0.0273(17) -0.0045(15) -0.0018(14) -0.0043(16)
N1 0.045(2) 0.0177(17) 0.0208(17) -0.0022(13) 0.0052(16) -0.0039(15)
N2 0.057(3) 0.0245(19) 0.0211(18) -0.0049(15) 0.0074(17) -0.0090(18)
N3 0.055(3) 0.0230(18) 0.0211(18) -0.0047(15) 0.0028(17) -0.0104(17)
N4 0.041(2) 0.0234(18) 0.0168(16) -0.0046(14) 0.0027(15) -0.0088(15)
C1 0.045(3) 0.022(2) 0.025(2) -0.0038(17) 0.0083(19) -0.0011(19)
C2 0.048(3) 0.041(3) 0.037(3) 0.008(2) 0.015(2) 0.002(2)
C3 0.045(3) 0.047(3) 0.043(3) 0.008(2) 0.005(2) 0.007(2)
C4 0.062(3) 0.030(2) 0.029(2) 0.004(2) 0.000(2) 0.001(2)
C5 0.054(3) 0.032(2) 0.028(2) 0.006(2) 0.008(2) -0.009(2)
C6 0.041(3) 0.027(2) 0.030(2) -0.0014(18) 0.0036(19) -0.0035(19)
C7 0.043(3) 0.027(2) 0.019(2) -0.0010(17) 0.0014(18) -0.0081(19)
C8 0.039(3) 0.027(2) 0.025(2) -0.0012(18) -0.0015(19) -0.0069(19)
C9 0.048(3) 0.030(2) 0.025(2) -0.0054(18) -0.001(2) -0.002(2)
C10 0.048(3) 0.040(3) 0.027(2) 0.007(2) 0.007(2) 0.000(2)
C11 0.051(3) 0.040(3) 0.035(3) 0.003(2) 0.008(2) -0.018(2)
C12 0.054(3) 0.031(2) 0.027(2) -0.0026(19) 0.004(2) -0.017(2)
C13 0.055(4) 0.064(4) 0.040(3) 0.003(3) 0.014(3) 0.001(3)
C14 0.038(3) 0.029(2) 0.031(2) -0.0126(19) -0.0017(19) -0.0059(19)
C15 0.056(3) 0.027(2) 0.020(2) -0.0048(18) -0.004(2) -0.006(2)
C16 0.049(3) 0.028(2) 0.023(2) -0.0132(18) 0.013(2) -0.014(2)
C17 0.037(2) 0.024(2) 0.024(2) -0.0109(17) 0.0045(18) -0.0064(18)
C18 0.036(2) 0.020(2) 0.025(2) -0.0089(17) 0.0032(18) -0.0088(17)
C19 0.036(3) 0.050(3) 0.071(4) -0.018(3) -0.001(3) 0.000(2)
C20 0.111(6) 0.036(3) 0.029(3) -0.001(2) -0.020(3) -0.008(3)
C21 0.072(4) 0.057(4) 0.042(3) -0.018(3) 0.033(3) -0.027(3)
C22 0.042(3) 0.037(3) 0.047(3) -0.014(2) 0.003(2) 0.006(2)
C23 0.059(3) 0.030(2) 0.030(2) -0.0027(19) 0.012(2) -0.018(2)
Rh51 0.02702(18) 0.01836(17) 0.01891(17) 0.00027(11) -0.00406(12) 0.00037(12)
S51 0.0401(6) 0.0297(6) 0.0216(5) 0.0064(4) -0.0085(4) -0.0017(5)
F52 0.0500(19) 0.077(2) 0.055(2) 0.0341(18) 0.0265(16) 0.0300(17)
F53 0.059(2) 0.097(3) 0.079(3) 0.052(2) 0.006(2) 0.031(2)
F54 0.079(2) 0.067(2) 0.0337(17) 0.0309(16) -0.0094(16) -0.0157(19)
F55 0.082(3) 0.072(2) 0.0446(19) 0.0129(17) 0.0332(18) -0.008(2)
F56 0.0441(18) 0.058(2) 0.069(2) 0.0181(17) 0.0265(16) 0.0081(15)
O51 0.051(2) 0.0250(16) 0.0295(17) 0.0069(13) -0.0044(15) 0.0054(14)
O52 0.043(2) 0.055(2) 0.0297(18) 0.0080(16) -0.0133(15) -0.0058(17)
N51 0.0313(19) 0.0216(17) 0.0199(17) 0.0008(13) 0.0002(14) -0.0011(14)
N52 0.044(2) 0.0261(18) 0.0197(17) 0.0005(15) -0.0004(15) -0.0082(16)
N53 0.048(2) 0.0247(19) 0.0220(18) -0.0008(15) -0.0056(16) -0.0100(17)
N54 0.037(2) 0.0219(17) 0.0188(17) 0.0027(14) -0.0069(15) -0.0049(15)
C51 0.037(2) 0.021(2) 0.0176(19) -0.0002(16) 0.0031(17) -0.0009(17)
C52 0.043(3) 0.036(3) 0.028(2) 0.008(2) 0.009(2) 0.008(2)
C53 0.044(3) 0.047(3) 0.039(3) 0.019(2) -0.002(2) 0.009(2)
C54 0.057(3) 0.043(3) 0.024(2) 0.012(2) -0.008(2) -0.008(2)
C55 0.064(3) 0.038(3) 0.023(2) 0.002(2) 0.016(2) -0.015(2)
C56 0.040(3) 0.032(2) 0.034(2) -0.0003(19) 0.010(2) -0.002(2)
C57 0.049(3) 0.022(2) 0.018(2) 0.0048(16) -0.0077(18) -0.0021(19)
C58 0.065(3) 0.030(2) 0.020(2) 0.0017(18) -0.006(2) -0.015(2)
C59 0.085(4) 0.024(2) 0.019(2) -0.0008(18) -0.008(2) -0.009(2)
C60 0.076(4) 0.028(2) 0.017(2) 0.0058(18) -0.003(2) 0.012(2)
C61 0.051(3) 0.037(3) 0.023(2) 0.001(2) -0.006(2) 0.003(2)
C62 0.044(3) 0.028(2) 0.019(2) -0.0033(17) -0.0082(18) -0.0009(19)
C63 0.092(5) 0.043(3) 0.025(2) 0.004(2) 0.006(3) 0.020(3)
C64 0.033(2) 0.028(2) 0.028(2) -0.0044(18) -0.0046(18) -0.0080(18)
C65 0.031(2) 0.026(2) 0.023(2) -0.0067(17) -0.0051(17) -0.0021(18)
C66 0.038(2) 0.022(2) 0.025(2) -0.0081(17) -0.0037(18) -0.0011(18)
C67 0.042(3) 0.019(2) 0.032(2) -0.0068(17) -0.004(2) -0.0002(18)
C68 0.047(3) 0.022(2) 0.030(2) -0.0052(18) -0.002(2) -0.0084(19)
C69 0.033(3) 0.051(3) 0.039(3) -0.002(2) 0.000(2) -0.004(2)
C70 0.035(2) 0.040(3) 0.025(2) -0.001(2) -0.0091(19) 0.001(2)
C71 0.039(3) 0.037(3) 0.033(2) -0.003(2) 0.003(2) 0.005(2)
C72 0.052(3) 0.026(2) 0.043(3) -0.001(2) 0.000(2) 0.009(2)
C73 0.056(3) 0.030(2) 0.038(3) 0.001(2) 0.000(2) -0.013(2)

loop_
_atom_type_symbol
_atom_type_description
_atom_type_scat_dispersion_real
_atom_type_scat_dispersion_imag
_atom_type_scat_source
C C 0.0033 0.0016 'International Tables Vol C Tables 4.2.6.8 and 6.1.1.4'
H H 0.0000 0.0000 'International Tables Vol C Tables 4.2.6.8 and 6.1.1.4'
N N 0.0061 0.0033 'International Tables Vol C Tables 4.2.6.8 and 6.1.1.4'
O O 0.0106 0.0060 'International Tables Vol C Tables 4.2.6.8 and 6.1.1.4'
F F 0.0171 0.0103 'International Tables Vol C Tables 4.2.6.8 and 6.1.1.4'
S S 0.1246 0.1234 'International Tables Vol C Tables 4.2.6.8 and 6.1.1.4'
Rh Rh -1.1178 0.9187 'International Tables Vol C Tables 4.2.6.8 and 6.1.1.4'
Cl Cl 0.1484 0.1585 'International Tables Vol C Tables 4.2.6.8 and 6.1.1.4'

loop_
_geom_angle_atom_site_label_1
_geom_angle_atom_site_label_2
_geom_angle_atom_site_label_3
_geom_angle
_geom_angle_site_symmetry_1
_geom_angle_site_symmetry_3
_geom_angle_publ_flag
N1 Rh1 N4 74.57(15) . . ?
N1 Rh1 C16 118.09(16) . . ?
N4 Rh1 C16 141.17(18) . . ?
N1 Rh1 C14 125.07(17) . . ?
N4 Rh1 C14 141.29(17) . . ?
C16 Rh1 C14 64.41(18) . . ?
N1 Rh1 C15 105.85(16) . . ?
N4 Rh1 C15 179.51(18) . . ?
C16 Rh1 C15 38.4(2) . . ?
C14 Rh1 C15 38.66(18) . . ?
N1 Rh1 C17 153.69(16) . . ?
N4 Rh1 C17 114.86(16) . . ?
C16 Rh1 C17 39.08(17) . . ?
C14 Rh1 C17 63.97(17) . . ?
C15 Rh1 C17 64.66(18) . . ?
N1 Rh1 C18 162.80(17) . . ?
N4 Rh1 C18 114.91(15) . . ?
C16 Rh1 C18 64.39(16) . . ?
C14 Rh1 C18 38.69(18) . . ?
C15 Rh1 C18 64.76(17) . . ?
C17 Rh1 C18 37.53(17) . . ?
O2 S1 O1 118.8(2) . . ?
O2 S1 N4 109.8(2) . . ?
O1 S1 N4 105.44(18) . . ?
O2 S1 C7 108.5(2) . . ?
O1 S1 C7 108.8(2) . . ?
N4 S1 C7 104.7(2) . . ?
N2 N1 C1 110.6(3) . . ?
N2 N1 Rh1 119.2(3) . . ?
C1 N1 Rh1 130.0(3) . . ?
N3 N2 N1 113.7(3) . . ?
N2 N3 N4 114.3(3) . . ?
N3 N4 S1 108.3(3) . . ?
N3 N4 Rh1 118.1(3) . . ?
S1 N4 Rh1 133.6(2) . . ?
C6 C1 C2 116.7(4) . . ?
C6 C1 N1 121.8(4) . . ?
C2 C1 N1 121.5(4) . . ?
F2 C2 C1 119.8(4) . . ?
F2 C2 C3 118.1(5) . . ?
C1 C2 C3 122.0(5) . . ?
F3 C3 C4 120.2(5) . . ?
F3 C3 C2 120.5(5) . . ?
C4 C3 C2 119.4(5) . . ?
F4 C4 C5 120.4(5) . . ?
F4 C4 C3 119.8(5) . . ?
C5 C4 C3 119.9(5) . . ?
F5 C5 C4 119.5(4) . . ?
F5 C5 C6 120.7(5) . . ?
C4 C5 C6 119.8(5) . . ?
F6 C6 C1 119.9(4) . . ?
F6 C6 C5 117.8(4) . . ?
C1 C6 C5 122.3(5) . . ?
C12 C7 C8 120.3(4) . . ?
C12 C7 S1 119.7(3) . . ?
C8 C7 S1 120.0(4) . . ?
C9 C8 C7 119.2(4) . . ?
C8 C9 C10 121.3(4) . . ?
C11 C10 C9 118.3(5) . . ?
C11 C10 C13 120.7(5) . . ?
C9 C10 C13 121.0(5) . . ?
C12 C11 C10 121.1(5) . . ?
C11 C12 C7 119.7(4) . . ?
C15 C14 C18 108.7(4) . . ?
C15 C14 C19 124.8(5) . . ?
C18 C14 C19 126.4(5) . . ?
C15 C14 Rh1 71.1(3) . . ?
C18 C14 Rh1 71.8(2) . . ?
C19 C14 Rh1 125.6(3) . . ?
C16 C15 C14 107.0(4) . . ?
C16 C15 C20 127.1(5) . . ?
C14 C15 C20 125.9(5) . . ?
C16 C15 Rh1 69.7(2) . . ?
C14 C15 Rh1 70.3(2) . . ?
C20 C15 Rh1 127.2(3) . . ?
C15 C16 C17 108.6(4) . . ?
C15 C16 C21 125.2(5) . . ?
C17 C16 C21 126.1(5) . . ?
C15 C16 Rh1 71.9(3) . . ?
C17 C16 Rh1 71.9(2) . . ?
C21 C16 Rh1 123.9(3) . . ?
C18 C17 C16 108.0(4) . . ?
C18 C17 C22 126.3(4) . . ?
C16 C17 C22 125.5(4) . . ?
C18 C17 Rh1 71.6(2) . . ?
C16 C17 Rh1 69.0(2) . . ?
C22 C17 Rh1 128.5(3) . . ?
C17 C18 C14 107.7(4) . . ?
C17 C18 C23 125.9(4) . . ?
C14 C18 C23 126.2(4) . . ?
C17 C18 Rh1 70.9(2) . . ?
C14 C18 Rh1 69.5(2) . . ?
C23 C18 Rh1 128.5(3) . . ?
N51 Rh51 N54 73.79(14) . . ?
N51 Rh51 C64 125.44(16) . . ?
N54 Rh51 C64 135.98(17) . . ?
N51 Rh51 C66 117.01(16) . . ?
N54 Rh51 C66 147.46(17) . . ?
C64 Rh51 C66 65.32(18) . . ?
N51 Rh51 C65 105.68(15) . . ?
N54 Rh51 C65 173.29(17) . . ?
C64 Rh51 C65 38.92(17) . . ?
C66 Rh51 C65 38.85(17) . . ?
N51 Rh51 C67 152.31(17) . . ?
N54 Rh51 C67 118.58(16) . . ?
C64 Rh51 C67 64.79(18) . . ?
C66 Rh51 C67 39.16(17) . . ?
C65 Rh51 C67 64.96(17) . . ?
N51 Rh51 C68 163.64(17) . . ?
N54 Rh51 C68 114.25(16) . . ?
C64 Rh51 C68 38.79(18) . . ?
C66 Rh51 C68 64.52(18) . . ?
C65 Rh51 C68 64.57(17) . . ?
C67 Rh51 C68 37.78(19) . . ?
O51 S51 O52 119.1(2) . . ?
O51 S51 N54 105.45(18) . . ?
O52 S51 N54 109.6(2) . . ?
O51 S51 C57 109.3(2) . . ?
O52 S51 C57 108.1(2) . . ?
N54 S51 C57 104.4(2) . . ?
N52 N51 C51 112.8(3) . . ?
N52 N51 Rh51 120.5(3) . . ?
C51 N51 Rh51 126.7(3) . . ?
N53 N52 N51 113.5(3) . . ?
N52 N53 N54 113.5(3) . . ?
N53 N54 S51 108.8(3) . . ?
N53 N54 Rh51 118.7(3) . . ?
S51 N54 Rh51 132.4(2) . . ?
C52 C51 C56 117.4(4) . . ?
C52 C51 N51 120.4(4) . . ?
C56 C51 N51 122.1(4) . . ?
F52 C52 C51 119.4(4) . . ?
F52 C52 C53 118.8(4) . . ?
C51 C52 C53 121.8(4) . . ?
F53 C53 C54 119.7(5) . . ?
F53 C53 C52 120.2(5) . . ?
C54 C53 C52 120.1(5) . . ?
F54 C54 C53 119.6(5) . . ?
F54 C54 C55 120.6(5) . . ?
C53 C54 C55 119.8(4) . . ?
F55 C55 C54 120.3(5) . . ?
F55 C55 C56 119.6(5) . . ?
C54 C55 C56 120.2(5) . . ?
F56 C56 C51 120.5(4) . . ?
F56 C56 C55 118.8(4) . . ?
C51 C56 C55 120.7(5) . . ?
C58 C57 C62 120.4(5) . . ?
C58 C57 S51 119.8(4) . . ?
C62 C57 S51 119.8(3) . . ?
C59 C58 C57 118.9(5) . . ?
C58 C59 C60 122.2(4) . . ?
C59 C60 C61 117.7(5) . . ?
C59 C60 C63 121.9(5) . . ?
C61 C60 C63 120.4(6) . . ?
C62 C61 C60 121.3(5) . . ?
C61 C62 C57 119.5(4) . . ?
C65 C64 C68 108.5(4) . . ?
C65 C64 C69 126.3(4) . . ?
C68 C64 C69 125.1(4) . . ?
C65 C64 Rh51 71.8(2) . . ?
C68 C64 Rh51 73.1(3) . . ?
C69 C64 Rh51 122.0(3) . . ?
C64 C65 C66 107.3(4) . . ?
C64 C65 C70 126.7(4) . . ?
C66 C65 C70 125.9(4) . . ?
C64 C65 Rh51 69.3(2) . . ?
C66 C65 Rh51 69.9(2) . . ?
C70 C65 Rh51 128.8(3) . . ?
C65 C66 C67 107.8(4) . . ?
C65 C66 C71 126.6(4) . . ?
C67 C66 C71 125.6(4) . . ?
C65 C66 Rh51 71.3(2) . . ?
C67 C66 Rh51 71.1(2) . . ?
C71 C66 Rh51 124.3(3) . . ?
C68 C67 C66 108.5(4) . . ?
C68 C67 C72 126.8(4) . . ?
C66 C67 C72 124.6(5) . . ?
C68 C67 Rh51 72.3(3) . . ?
C66 C67 Rh51 69.7(2) . . ?
C72 C67 Rh51 126.3(3) . . ?
C67 C68 C64 107.7(4) . . ?
C67 C68 C73 127.3(5) . . ?
C64 C68 C73 124.7(5) . . ?
C67 C68 Rh51 69.9(3) . . ?
C64 C68 Rh51 68.1(2) . . ?
C73 C68 Rh51 131.5(3) . . ?
Cl1A C30A Cl3A 109.3(5) . . ?
Cl1A C30A Cl2A 104.7(5) . . ?
Cl3A C30A Cl2A 108.4(5) . . ?
Cl3B C30B Cl1B 108.9(7) . . ?
Cl3B C30B Cl2B 105.6(7) . . ?
Cl1B C30B Cl2B 104.0(7) . . ?
Cl1C C30C Cl3C 110.6(6) . . ?
Cl1C C30C Cl2C 108.1(6) . . ?
Cl3C C30C Cl2C 116.3(7) . . ?

loop_
_geom_bond_atom_site_label_1
_geom_bond_atom_site_label_2
_geom_bond_distance
_geom_bond_site_symmetry_2
_geom_bond_publ_flag
Rh1 N1 1.963(3) . ?
Rh1 N4 1.983(3) . ?
Rh1 C16 2.136(4) . ?
Rh1 C14 2.153(4) . ?
Rh1 C15 2.164(4) . ?
Rh1 C17 2.175(4) . ?
Rh1 C18 2.185(4) . ?
S1 O2 1.433(4) . ?
S1 O1 1.434(3) . ?
S1 N4 1.675(4) . ?
S1 C7 1.761(5) . ?
F2 C2 1.333(6) . ?
F3 C3 1.339(6) . ?
F4 C4 1.340(6) . ?
F5 C5 1.338(6) . ?
F6 C6 1.346(6) . ?
N1 N2 1.381(5) . ?
N1 C1 1.419(6) . ?
N2 N3 1.265(5) . ?
N3 N4 1.383(5) . ?
C1 C6 1.378(7) . ?
C1 C2 1.387(7) . ?
C2 C3 1.388(7) . ?
C3 C4 1.376(8) . ?
C4 C5 1.371(8) . ?
C5 C6 1.380(7) . ?
C7 C12 1.387(7) . ?
C7 C8 1.394(6) . ?
C8 C9 1.377(7) . ?
C9 C10 1.399(7) . ?
C10 C11 1.388(7) . ?
C10 C13 1.504(7) . ?
C11 C12 1.381(7) . ?
C14 C15 1.429(7) . ?
C14 C18 1.437(7) . ?
C14 C19 1.484(7) . ?
C15 C16 1.415(7) . ?
C15 C20 1.497(7) . ?
C16 C17 1.442(7) . ?
C16 C21 1.501(7) . ?
C17 C18 1.403(6) . ?
C17 C22 1.497(7) . ?
C18 C23 1.494(6) . ?
Rh51 N51 1.948(3) . ?
Rh51 N54 1.981(3) . ?
Rh51 C64 2.131(4) . ?
Rh51 C66 2.146(4) . ?
Rh51 C65 2.165(4) . ?
Rh51 C67 2.165(4) . ?
Rh51 C68 2.196(4) . ?
S51 O51 1.435(3) . ?
S51 O52 1.436(4) . ?
S51 N54 1.672(3) . ?
S51 C57 1.759(5) . ?
F52 C52 1.326(6) . ?
F53 C53 1.336(6) . ?
F54 C54 1.339(5) . ?
F55 C55 1.337(6) . ?
F56 C56 1.329(6) . ?
N51 N52 1.367(5) . ?
N51 C51 1.416(5) . ?
N52 N53 1.265(5) . ?
N53 N54 1.377(5) . ?
C51 C52 1.379(6) . ?
C51 C56 1.382(6) . ?
C52 C53 1.383(7) . ?
C53 C54 1.359(8) . ?
C54 C55 1.366(8) . ?
C55 C56 1.400(7) . ?
C57 C58 1.390(6) . ?
C57 C62 1.392(7) . ?
C58 C59 1.377(8) . ?
C59 C60 1.387(8) . ?
C60 C61 1.397(7) . ?
C60 C63 1.505(8) . ?
C61 C62 1.376(7) . ?
C64 C65 1.431(6) . ?
C64 C68 1.438(7) . ?
C64 C69 1.491(7) . ?
C65 C66 1.434(6) . ?
C65 C70 1.491(6) . ?
C66 C67 1.445(6) . ?
C66 C71 1.501(7) . ?
C67 C68 1.412(7) . ?
C67 C72 1.493(7) . ?
C68 C73 1.500(7) . ?
C30A Cl1A 1.769(7) . ?
C30A Cl3A 1.775(7) . ?
C30A Cl2A 1.782(7) . ?
C30B Cl3B 1.768(8) . ?
C30B Cl1B 1.771(8) . ?
C30B Cl2B 1.771(8) . ?
C30C Cl1C 1.771(8) . ?
C30C Cl3C 1.775(7) . ?
C30C Cl2C 1.780(7) . ?

loop_
_geom_torsion_atom_site_label_1
_geom_torsion_atom_site_label_2
_geom_torsion_atom_site_label_3
_geom_torsion_atom_site_label_4
_geom_torsion
_geom_torsion_site_symmetry_1
_geom_torsion_site_symmetry_2
_geom_torsion_site_symmetry_3
_geom_torsion_site_symmetry_4
_geom_torsion_publ_flag
N4 Rh1 N1 N2 -2.3(3) . . . . ?
C16 Rh1 N1 N2 137.9(3) . . . . ?
C14 Rh1 N1 N2 -145.0(3) . . . . ?
C15 Rh1 N1 N2 177.4(3) . . . . ?
C17 Rh1 N1 N2 112.9(4) . . . . ?
C18 Rh1 N1 N2 -128.2(5) . . . . ?
N4 Rh1 N1 C1 -177.1(4) . . . . ?
C16 Rh1 N1 C1 -36.9(5) . . . . ?
C14 Rh1 N1 C1 40.2(5) . . . . ?
C15 Rh1 N1 C1 2.6(4) . . . . ?
C17 Rh1 N1 C1 -61.9(6) . . . . ?
C18 Rh1 N1 C1 57.0(7) . . . . ?
C1 N1 N2 N3 178.2(4) . . . . ?
Rh1 N1 N2 N3 2.5(5) . . . . ?
N1 N2 N3 N4 -0.8(6) . . . . ?
N2 N3 N4 S1 -178.6(3) . . . . ?
N2 N3 N4 Rh1 -1.2(5) . . . . ?
O2 S1 N4 N3 48.6(4) . . . . ?
O1 S1 N4 N3 177.7(3) . . . . ?
C7 S1 N4 N3 -67.6(3) . . . . ?
O2 S1 N4 Rh1 -128.1(3) . . . . ?
O1 S1 N4 Rh1 0.9(4) . . . . ?
C7 S1 N4 Rh1 115.6(3) . . . . ?
N1 Rh1 N4 N3 1.9(3) . . . . ?
C16 Rh1 N4 N3 -114.0(4) . . . . ?
C14 Rh1 N4 N3 129.4(3) . . . . ?
C15 Rh1 N4 N3 -146(22) . . . . ?
C17 Rh1 N4 N3 -151.9(3) . . . . ?
C18 Rh1 N4 N3 166.6(3) . . . . ?
N1 Rh1 N4 S1 178.4(3) . . . . ?
C16 Rh1 N4 S1 62.6(4) . . . . ?
C14 Rh1 N4 S1 -54.1(4) . . . . ?
C15 Rh1 N4 S1 30(23) . . . . ?
C17 Rh1 N4 S1 24.6(4) . . . . ?
C18 Rh1 N4 S1 -16.9(4) . . . . ?
N2 N1 C1 C6 -75.6(5) . . . . ?
Rh1 N1 C1 C6 99.5(5) . . . . ?
N2 N1 C1 C2 106.9(5) . . . . ?
Rh1 N1 C1 C2 -77.9(6) . . . . ?
C6 C1 C2 F2 -176.4(5) . . . . ?
N1 C1 C2 F2 1.2(7) . . . . ?
C6 C1 C2 C3 1.7(8) . . . . ?
N1 C1 C2 C3 179.3(5) . . . . ?
F2 C2 C3 F3 -2.3(8) . . . . ?
C1 C2 C3 F3 179.6(5) . . . . ?
F2 C2 C3 C4 177.3(5) . . . . ?
C1 C2 C3 C4 -0.8(9) . . . . ?
F3 C3 C4 F4 -0.1(8) . . . . ?
C2 C3 C4 F4 -179.7(5) . . . . ?
F3 C3 C4 C5 178.7(5) . . . . ?
C2 C3 C4 C5 -0.9(8) . . . . ?
F4 C4 C5 F5 0.4(8) . . . . ?
C3 C4 C5 F5 -178.4(5) . . . . ?
F4 C4 C5 C6 -179.7(4) . . . . ?
C3 C4 C5 C6 1.5(8) . . . . ?
C2 C1 C6 F6 178.5(4) . . . . ?
N1 C1 C6 F6 0.9(7) . . . . ?
C2 C1 C6 C5 -1.0(7) . . . . ?
N1 C1 C6 C5 -178.6(4) . . . . ?
F5 C5 C6 F6 -0.2(7) . . . . ?
C4 C5 C6 F6 180.0(4) . . . . ?
F5 C5 C6 C1 179.3(4) . . . . ?
C4 C5 C6 C1 -0.5(8) . . . . ?
O2 S1 C7 C12 160.1(4) . . . . ?
O1 S1 C7 C12 29.6(5) . . . . ?
N4 S1 C7 C12 -82.8(4) . . . . ?
O2 S1 C7 C8 -23.2(4) . . . . ?
O1 S1 C7 C8 -153.8(4) . . . . ?
N4 S1 C7 C8 93.9(4) . . . . ?
C12 C7 C8 C9 -1.3(7) . . . . ?
S1 C7 C8 C9 -177.9(4) . . . . ?
C7 C8 C9 C10 1.1(7) . . . . ?
C8 C9 C10 C11 -0.2(7) . . . . ?
C8 C9 C10 C13 178.1(5) . . . . ?
C9 C10 C11 C12 -0.4(8) . . . . ?
C13 C10 C11 C12 -178.7(5) . . . . ?
C10 C11 C12 C7 0.2(8) . . . . ?
C8 C7 C12 C11 0.6(7) . . . . ?
S1 C7 C12 C11 177.3(4) . . . . ?
N1 Rh1 C14 C15 -69.9(3) . . . . ?
N4 Rh1 C14 C15 179.2(3) . . . . ?
C16 Rh1 C14 C15 37.6(3) . . . . ?
C17 Rh1 C14 C15 81.2(3) . . . . ?
C18 Rh1 C14 C15 117.9(4) . . . . ?
N1 Rh1 C14 C18 172.1(2) . . . . ?
N4 Rh1 C14 C18 61.3(4) . . . . ?
C16 Rh1 C14 C18 -80.3(3) . . . . ?
C15 Rh1 C14 C18 -117.9(4) . . . . ?
C17 Rh1 C14 C18 -36.7(3) . . . . ?
N1 Rh1 C14 C19 49.9(5) . . . . ?
N4 Rh1 C14 C19 -61.0(6) . . . . ?
C16 Rh1 C14 C19 157.4(5) . . . . ?
C15 Rh1 C14 C19 119.8(6) . . . . ?
C17 Rh1 C14 C19 -159.0(5) . . . . ?
C18 Rh1 C14 C19 -122.3(6) . . . . ?
C18 C14 C15 C16 2.0(5) . . . . ?
C19 C14 C15 C16 178.9(4) . . . . ?
Rh1 C14 C15 C16 -60.4(3) . . . . ?
C18 C14 C15 C20 -175.4(4) . . . . ?
C19 C14 C15 C20 1.5(7) . . . . ?
Rh1 C14 C15 C20 122.2(5) . . . . ?
C18 C14 C15 Rh1 62.4(3) . . . . ?
C19 C14 C15 Rh1 -120.7(5) . . . . ?
N1 Rh1 C15 C16 -115.5(3) . . . . ?
N4 Rh1 C15 C16 33(23) . . . . ?
C14 Rh1 C15 C16 117.6(4) . . . . ?
C17 Rh1 C15 C16 38.3(3) . . . . ?
C18 Rh1 C15 C16 80.0(3) . . . . ?
N1 Rh1 C15 C14 127.0(3) . . . . ?
N4 Rh1 C15 C14 -85(22) . . . . ?
C16 Rh1 C15 C14 -117.6(4) . . . . ?
C17 Rh1 C15 C14 -79.3(3) . . . . ?
C18 Rh1 C15 C14 -37.6(3) . . . . ?
N1 Rh1 C15 C20 6.3(6) . . . . ?
N4 Rh1 C15 C20 154(22) . . . . ?
C16 Rh1 C15 C20 121.7(7) . . . . ?
C14 Rh1 C15 C20 -120.7(7) . . . . ?
C17 Rh1 C15 C20 160.0(6) . . . . ?
C18 Rh1 C15 C20 -158.3(6) . . . . ?
C14 C15 C16 C17 -2.3(5) . . . . ?
C20 C15 C16 C17 175.1(4) . . . . ?
Rh1 C15 C16 C17 -63.0(3) . . . . ?
C14 C15 C16 C21 179.8(4) . . . . ?
C20 C15 C16 C21 -2.8(7) . . . . ?
Rh1 C15 C16 C21 119.1(4) . . . . ?
C14 C15 C16 Rh1 60.7(3) . . . . ?
C20 C15 C16 Rh1 -121.9(5) . . . . ?
N1 Rh1 C16 C15 79.9(3) . . . . ?
N4 Rh1 C16 C15 -179.6(3) . . . . ?
C14 Rh1 C16 C15 -37.9(3) . . . . ?
C17 Rh1 C16 C15 -117.4(4) . . . . ?
C18 Rh1 C16 C15 -81.0(3) . . . . ?
N1 Rh1 C16 C17 -162.7(2) . . . . ?
N4 Rh1 C16 C17 -62.2(4) . . . . ?
C14 Rh1 C16 C17 79.5(3) . . . . ?
C15 Rh1 C16 C17 117.4(4) . . . . ?
C18 Rh1 C16 C17 36.4(3) . . . . ?
N1 Rh1 C16 C21 -40.8(6) . . . . ?
N4 Rh1 C16 C21 59.7(6) . . . . ?
C14 Rh1 C16 C21 -158.6(6) . . . . ?
C15 Rh1 C16 C21 -120.7(6) . . . . ?
C17 Rh1 C16 C21 121.9(6) . . . . ?
C18 Rh1 C16 C21 158.3(6) . . . . ?
C15 C16 C17 C18 1.7(5) . . . . ?
C21 C16 C17 C18 179.6(4) . . . . ?
Rh1 C16 C17 C18 -61.3(3) . . . . ?
C15 C16 C17 C22 -174.0(4) . . . . ?
C21 C16 C17 C22 3.9(7) . . . . ?
Rh1 C16 C17 C22 123.1(4) . . . . ?
C15 C16 C17 Rh1 62.9(3) . . . . ?
C21 C16 C17 Rh1 -119.2(5) . . . . ?
N1 Rh1 C17 C18 154.9(3) . . . . ?
N4 Rh1 C17 C18 -99.1(3) . . . . ?
C16 Rh1 C17 C18 118.5(4) . . . . ?
C14 Rh1 C17 C18 37.8(3) . . . . ?
C15 Rh1 C17 C18 80.9(3) . . . . ?
N1 Rh1 C17 C16 36.3(5) . . . . ?
N4 Rh1 C17 C16 142.3(3) . . . . ?
C14 Rh1 C17 C16 -80.7(3) . . . . ?
C15 Rh1 C17 C16 -37.6(3) . . . . ?
C18 Rh1 C17 C16 -118.5(4) . . . . ?
N1 Rh1 C17 C22 -83.0(6) . . . . ?
N4 Rh1 C17 C22 23.0(5) . . . . ?
C16 Rh1 C17 C22 -119.3(5) . . . . ?
C14 Rh1 C17 C22 160.0(5) . . . . ?
C15 Rh1 C17 C22 -156.9(5) . . . . ?
C18 Rh1 C17 C22 122.2(5) . . . . ?
C16 C17 C18 C14 -0.4(5) . . . . ?
C22 C17 C18 C14 175.2(4) . . . . ?
Rh1 C17 C18 C14 -60.0(3) . . . . ?
C16 C17 C18 C23 -176.1(4) . . . . ?
C22 C17 C18 C23 -0.5(7) . . . . ?
Rh1 C17 C18 C23 124.3(4) . . . . ?
C16 C17 C18 Rh1 59.6(3) . . . . ?
C22 C17 C18 Rh1 -124.8(4) . . . . ?
C15 C14 C18 C17 -1.0(5) . . . . ?
C19 C14 C18 C17 -177.8(4) . . . . ?
Rh1 C14 C18 C17 60.9(3) . . . . ?
C15 C14 C18 C23 174.7(4) . . . . ?
C19 C14 C18 C23 -2.1(7) . . . . ?
Rh1 C14 C18 C23 -123.4(4) . . . . ?
C15 C14 C18 Rh1 -61.9(3) . . . . ?
C19 C14 C18 Rh1 121.3(5) . . . . ?
N1 Rh1 C18 C17 -140.4(5) . . . . ?
N4 Rh1 C18 C17 99.0(3) . . . . ?
C16 Rh1 C18 C17 -37.9(3) . . . . ?
C14 Rh1 C18 C17 -118.2(4) . . . . ?
C15 Rh1 C18 C17 -80.6(3) . . . . ?
N1 Rh1 C18 C14 -22.2(6) . . . . ?
N4 Rh1 C18 C14 -142.8(3) . . . . ?
C16 Rh1 C18 C14 80.3(3) . . . . ?
C15 Rh1 C18 C14 37.6(3) . . . . ?
C17 Rh1 C18 C14 118.2(4) . . . . ?
N1 Rh1 C18 C23 98.4(6) . . . . ?
N4 Rh1 C18 C23 -22.2(5) . . . . ?
C16 Rh1 C18 C23 -159.1(5) . . . . ?
C14 Rh1 C18 C23 120.6(6) . . . . ?
C15 Rh1 C18 C23 158.2(5) . . . . ?
C17 Rh1 C18 C23 -121.2(6) . . . . ?
N54 Rh51 N51 N52 2.1(3) . . . . ?
C64 Rh51 N51 N52 -133.4(3) . . . . ?
C66 Rh51 N51 N52 148.9(3) . . . . ?
C65 Rh51 N51 N52 -171.0(3) . . . . ?
C67 Rh51 N51 N52 123.3(4) . . . . ?
C68 Rh51 N51 N52 -119.8(6) . . . . ?
N54 Rh51 N51 C51 179.2(4) . . . . ?
C64 Rh51 N51 C51 43.8(4) . . . . ?
C66 Rh51 N51 C51 -33.9(4) . . . . ?
C65 Rh51 N51 C51 6.2(4) . . . . ?
C67 Rh51 N51 C51 -59.5(5) . . . . ?
C68 Rh51 N51 C51 57.3(7) . . . . ?
C51 N51 N52 N53 -179.3(4) . . . . ?
Rh51 N51 N52 N53 -1.7(5) . . . . ?
N51 N52 N53 N54 -0.1(6) . . . . ?
N52 N53 N54 S51 -179.9(3) . . . . ?
N52 N53 N54 Rh51 1.9(5) . . . . ?
O51 S51 N54 N53 176.8(3) . . . . ?
O52 S51 N54 N53 47.5(4) . . . . ?
C57 S51 N54 N53 -68.1(3) . . . . ?
O51 S51 N54 Rh51 -5.3(4) . . . . ?
O52 S51 N54 Rh51 -134.6(3) . . . . ?
C57 S51 N54 Rh51 109.8(3) . . . . ?
N51 Rh51 N54 N53 -2.1(3) . . . . ?
C64 Rh51 N54 N53 122.5(3) . . . . ?
C66 Rh51 N54 N53 -117.1(4) . . . . ?
C65 Rh51 N54 N53 84.4(14) . . . . ?
C67 Rh51 N54 N53 -155.2(3) . . . . ?
C68 Rh51 N54 N53 162.7(3) . . . . ?
N51 Rh51 N54 S51 -179.8(3) . . . . ?
C64 Rh51 N54 S51 -55.2(4) . . . . ?
C66 Rh51 N54 S51 65.1(5) . . . . ?
C65 Rh51 N54 S51 -93.4(13) . . . . ?
C67 Rh51 N54 S51 27.1(4) . . . . ?
C68 Rh51 N54 S51 -15.0(4) . . . . ?
N52 N51 C51 C52 89.6(5) . . . . ?
Rh51 N51 C51 C52 -87.8(5) . . . . ?
N52 N51 C51 C56 -93.7(5) . . . . ?
Rh51 N51 C51 C56 89.0(5) . . . . ?
C56 C51 C52 F52 -178.8(5) . . . . ?
N51 C51 C52 F52 -1.9(7) . . . . ?
C56 C51 C52 C53 0.6(7) . . . . ?
N51 C51 C52 C53 177.5(5) . . . . ?
F52 C52 C53 F53 0.0(8) . . . . ?
C51 C52 C53 F53 -179.3(5) . . . . ?
F52 C52 C53 C54 178.9(5) . . . . ?
C51 C52 C53 C54 -0.4(9) . . . . ?
F53 C53 C54 F54 -0.5(9) . . . . ?
C52 C53 C54 F54 -179.4(5) . . . . ?
F53 C53 C54 C55 178.7(5) . . . . ?
C52 C53 C54 C55 -0.2(9) . . . . ?
F54 C54 C55 F55 -0.4(8) . . . . ?
C53 C54 C55 F55 -179.6(5) . . . . ?
F54 C54 C55 C56 179.9(5) . . . . ?
C53 C54 C55 C56 0.6(8) . . . . ?
C52 C51 C56 F56 179.1(4) . . . . ?
N51 C51 C56 F56 2.3(7) . . . . ?
C52 C51 C56 C55 -0.1(7) . . . . ?
N51 C51 C56 C55 -177.0(4) . . . . ?
F55 C55 C56 F56 0.5(7) . . . . ?
C54 C55 C56 F56 -179.7(5) . . . . ?
F55 C55 C56 C51 179.8(4) . . . . ?
C54 C55 C56 C51 -0.5(8) . . . . ?
O51 S51 C57 C58 -145.0(4) . . . . ?
O52 S51 C57 C58 -14.0(4) . . . . ?
N54 S51 C57 C58 102.6(4) . . . . ?
O51 S51 C57 C62 37.6(4) . . . . ?
O52 S51 C57 C62 168.5(3) . . . . ?
N54 S51 C57 C62 -74.9(4) . . . . ?
C62 C57 C58 C59 -0.7(7) . . . . ?
S51 C57 C58 C59 -178.2(4) . . . . ?
C57 C58 C59 C60 0.0(7) . . . . ?
C58 C59 C60 C61 0.4(7) . . . . ?
C58 C59 C60 C63 179.1(5) . . . . ?
C59 C60 C61 C62 -0.1(7) . . . . ?
C63 C60 C61 C62 -178.9(4) . . . . ?
C60 C61 C62 C57 -0.5(7) . . . . ?
C58 C57 C62 C61 0.9(7) . . . . ?
S51 C57 C62 C61 178.4(4) . . . . ?
N51 Rh51 C64 C65 -69.3(3) . . . . ?
N54 Rh51 C64 C65 -173.4(2) . . . . ?
C66 Rh51 C64 C65 37.3(3) . . . . ?
C67 Rh51 C64 C65 80.7(3) . . . . ?
C68 Rh51 C64 C65 116.7(4) . . . . ?
N51 Rh51 C64 C68 174.0(3) . . . . ?
N54 Rh51 C64 C68 69.9(4) . . . . ?
C66 Rh51 C64 C68 -79.4(3) . . . . ?
C65 Rh51 C64 C68 -116.7(4) . . . . ?
C67 Rh51 C64 C68 -36.0(3) . . . . ?
N51 Rh51 C64 C69 52.7(4) . . . . ?
N54 Rh51 C64 C69 -51.4(5) . . . . ?
C66 Rh51 C64 C69 159.3(4) . . . . ?
C65 Rh51 C64 C69 122.0(5) . . . . ?
C67 Rh51 C64 C69 -157.3(4) . . . . ?
C68 Rh51 C64 C69 -121.3(5) . . . . ?
C68 C64 C65 C66 4.6(5) . . . . ?
C69 C64 C65 C66 -176.6(4) . . . . ?
Rh51 C64 C65 C66 -59.8(3) . . . . ?
C68 C64 C65 C70 -172.1(4) . . . . ?
C69 C64 C65 C70 6.7(7) . . . . ?
Rh51 C64 C65 C70 123.6(4) . . . . ?
C68 C64 C65 Rh51 64.3(3) . . . . ?
C69 C64 C65 Rh51 -116.9(5) . . . . ?
N51 Rh51 C65 C64 127.7(3) . . . . ?
N54 Rh51 C65 C64 43.1(14) . . . . ?
C66 Rh51 C65 C64 -118.6(4) . . . . ?
C67 Rh51 C65 C64 -80.2(3) . . . . ?
C68 Rh51 C65 C64 -38.3(3) . . . . ?
N51 Rh51 C65 C66 -113.8(3) . . . . ?
N54 Rh51 C65 C66 161.7(12) . . . . ?
C64 Rh51 C65 C66 118.6(4) . . . . ?
C67 Rh51 C65 C66 38.3(3) . . . . ?
C68 Rh51 C65 C66 80.3(3) . . . . ?
N51 Rh51 C65 C70 6.7(5) . . . . ?
N54 Rh51 C65 C70 -77.9(14) . . . . ?
C64 Rh51 C65 C70 -121.0(5) . . . . ?
C66 Rh51 C65 C70 120.5(5) . . . . ?
C67 Rh51 C65 C70 158.8(5) . . . . ?
C68 Rh51 C65 C70 -159.3(5) . . . . ?
C64 C65 C66 C67 -2.8(5) . . . . ?
C70 C65 C66 C67 173.9(4) . . . . ?
Rh51 C65 C66 C67 -62.2(3) . . . . ?
C64 C65 C66 C71 178.7(4) . . . . ?
C70 C65 C66 C71 -4.6(7) . . . . ?
Rh51 C65 C66 C71 119.4(4) . . . . ?
C64 C65 C66 Rh51 59.4(3) . . . . ?
C70 C65 C66 Rh51 -123.9(4) . . . . ?
N51 Rh51 C66 C65 81.4(3) . . . . ?
N54 Rh51 C66 C65 -176.1(3) . . . . ?
C64 Rh51 C66 C65 -37.4(3) . . . . ?
C67 Rh51 C66 C65 -117.1(4) . . . . ?
C68 Rh51 C66 C65 -80.4(3) . . . . ?
N51 Rh51 C66 C67 -161.4(3) . . . . ?
N54 Rh51 C66 C67 -58.9(4) . . . . ?
C64 Rh51 C66 C67 79.7(3) . . . . ?
C65 Rh51 C66 C67 117.1(4) . . . . ?
C68 Rh51 C66 C67 36.7(3) . . . . ?
N51 Rh51 C66 C71 -40.7(4) . . . . ?
N54 Rh51 C66 C71 61.8(5) . . . . ?
C64 Rh51 C66 C71 -159.5(4) . . . . ?
C65 Rh51 C66 C71 -122.1(5) . . . . ?
C67 Rh51 C66 C71 120.8(5) . . . . ?
C68 Rh51 C66 C71 157.5(4) . . . . ?
C65 C66 C67 C68 0.0(5) . . . . ?
C71 C66 C67 C68 178.5(4) . . . . ?
Rh51 C66 C67 C68 -62.3(3) . . . . ?
C65 C66 C67 C72 -177.0(4) . . . . ?
C71 C66 C67 C72 1.5(7) . . . . ?
Rh51 C66 C67 C72 120.8(4) . . . . ?
C65 C66 C67 Rh51 62.2(3) . . . . ?
C71 C66 C67 Rh51 -119.2(4) . . . . ?
N51 Rh51 C67 C68 155.8(3) . . . . ?
N54 Rh51 C67 C68 -93.5(3) . . . . ?
C64 Rh51 C67 C68 37.0(3) . . . . ?
C66 Rh51 C67 C68 118.2(4) . . . . ?
C65 Rh51 C67 C68 80.2(3) . . . . ?
N51 Rh51 C67 C66 37.6(5) . . . . ?
N54 Rh51 C67 C66 148.3(3) . . . . ?
C64 Rh51 C67 C66 -81.2(3) . . . . ?
C65 Rh51 C67 C66 -38.0(3) . . . . ?
C68 Rh51 C67 C66 -118.2(4) . . . . ?
N51 Rh51 C67 C72 -81.1(6) . . . . ?
N54 Rh51 C67 C72 29.7(5) . . . . ?
C64 Rh51 C67 C72 160.1(5) . . . . ?
C66 Rh51 C67 C72 -118.7(6) . . . . ?
C65 Rh51 C67 C72 -156.7(5) . . . . ?
C68 Rh51 C67 C72 123.1(6) . . . . ?
C66 C67 C68 C64 2.9(5) . . . . ?
C72 C67 C68 C64 179.7(4) . . . . ?
Rh51 C67 C68 C64 -57.8(3) . . . . ?
C66 C67 C68 C73 -171.9(4) . . . . ?
C72 C67 C68 C73 5.0(7) . . . . ?
Rh51 C67 C68 C73 127.5(5) . . . . ?
C66 C67 C68 Rh51 60.6(3) . . . . ?
C72 C67 C68 Rh51 -122.5(5) . . . . ?
C65 C64 C68 C67 -4.6(5) . . . . ?
C69 C64 C68 C67 176.6(4) . . . . ?
Rh51 C64 C68 C67 58.9(3) . . . . ?
C65 C64 C68 C73 170.3(4) . . . . ?
C69 C64 C68 C73 -8.5(7) . . . . ?
Rh51 C64 C68 C73 -126.2(4) . . . . ?
C65 C64 C68 Rh51 -63.5(3) . . . . ?
C69 C64 C68 Rh51 117.7(4) . . . . ?
N51 Rh51 C68 C67 -137.4(5) . . . . ?
N54 Rh51 C68 C67 106.0(3) . . . . ?
C64 Rh51 C68 C67 -119.7(4) . . . . ?
C66 Rh51 C68 C67 -38.1(3) . . . . ?
C65 Rh51 C68 C67 -81.3(3) . . . . ?
N51 Rh51 C68 C64 -17.7(7) . . . . ?
N54 Rh51 C68 C64 -134.3(3) . . . . ?
C66 Rh51 C68 C64 81.6(3) . . . . ?
C65 Rh51 C68 C64 38.4(3) . . . . ?
C67 Rh51 C68 C64 119.7(4) . . . . ?
N51 Rh51 C68 C73 100.0(7) . . . . ?
N54 Rh51 C68 C73 -16.6(6) . . . . ?
C64 Rh51 C68 C73 117.7(6) . . . . ?
C66 Rh51 C68 C73 -160.7(6) . . . . ?
C65 Rh51 C68 C73 156.1(6) . . . . ?
C67 Rh51 C68 C73 -122.6(6) . . . . ?
